data_4037058
loop_
_publ_author_name
'Upadhyay, Gourav M.'
'Talele, Harish R.'
'Bedekar, Ashutosh V.'

_publ_section_title
;
 Synthesis and Photophysical Properties of Aza[n]helicenes.
;
_journal_issue 17
_journal_name_full 'The Journal of organic chemistry'
_journal_page_first 7751
_journal_page_last 7759
_journal_paper_doi 10.1021/acs.joc.6b01395
_journal_volume 81
_journal_year 2016
_chemical_formula_sum 'C40 H29 N'
_chemical_formula_weight 523.64
_space_group_IT_number 14
_space_group_name_Hall '-P 2ybc'
_space_group_name_H-M_alt 'P 1 21/c 1'
_symmetry_cell_setting monoclinic
_symmetry_space_group_name_H-M 'P 1 21/c 1'
_atom_sites_solution_hydrogens geom
_atom_sites_solution_primary direct
_atom_sites_solution_secondary difmap
_audit_creation_method SHELXL-14
_cell_angle_alpha 90.00
_cell_angle_beta 100.717(4)
_cell_angle_gamma 90.00
_cell_formula_units_Z 4
_cell_length_a 18.8646(9)
_cell_length_b 16.0066(6)
_cell_length_c 9.2096(4)
_cell_measurement_reflns_used 3301
_cell_measurement_temperature 566(2)
_cell_measurement_theta_max 71.4920
_cell_measurement_theta_min 3.6530
_cell_volume 2732.4(2)
_computing_cell_refinement
;
CrysAlisPro, Agilent Technologies,
Version 1.171.36.28 (release 01-02-2013 CrysAlis171 .NET)
(compiled Feb  1 2013,16:14:44)
;
_computing_data_collection
;
CrysAlisPro, Agilent Technologies,
Version 1.171.36.28 (release 01-02-2013 CrysAlis171 .NET)
(compiled Feb  1 2013,16:14:44)
;
_computing_data_reduction
;
CrysAlisPro, Agilent Technologies,
Version 1.171.36.28 (release 01-02-2013 CrysAlis171 .NET)
(compiled Feb  1 2013,16:14:44)
;
_computing_molecular_graphics 'Olex2 (Dolomanov et al., 2009)'
_computing_publication_material 'Olex2 (Dolomanov et al., 2009)'
_computing_structure_refinement 'ShelXL (Sheldrick, 2015)'
_computing_structure_solution 'SIR2008 (Burla et al., 2007)'
_diffrn_ambient_temperature 566(2)
_diffrn_detector_area_resol_mean 8.0851
_diffrn_measured_fraction_theta_full 0.999
_diffrn_measured_fraction_theta_max 0.999
_diffrn_measurement_device_type 'Xcalibur, Eos, Gemini'
_diffrn_measurement_method '\w scans'
_diffrn_radiation_monochromator graphite
_diffrn_radiation_source 'Enhance (Cu) X-ray Source'
_diffrn_radiation_type CuK\a
_diffrn_radiation_wavelength 1.54184
_diffrn_reflns_av_R_equivalents 0.0289
_diffrn_reflns_av_sigmaI/netI 0.0297
_diffrn_reflns_limit_h_max 23
_diffrn_reflns_limit_h_min -23
_diffrn_reflns_limit_k_max 19
_diffrn_reflns_limit_k_min -18
_diffrn_reflns_limit_l_max 9
_diffrn_reflns_limit_l_min -11
_diffrn_reflns_number 12303
_diffrn_reflns_theta_full 70.07
_diffrn_reflns_theta_max 70.07
_diffrn_reflns_theta_min 3.65
_exptl_absorpt_coefficient_mu 0.555
_exptl_absorpt_correction_T_max 1.00000
_exptl_absorpt_correction_T_min 0.71424
_exptl_absorpt_correction_type multi-scan
_exptl_absorpt_process_details
;
CrysAlisPro, Agilent Technologies,
Version 1.171.36.28 (release 01-02-2013 CrysAlis171 .NET)
(compiled Feb  1 2013,16:14:44)
Empirical absorption correction using spherical harmonics,
 implemented in SCALE3 ABSPACK scaling algorithm.
;
_exptl_crystal_colour yellow
_exptl_crystal_density_diffrn 1.273
_exptl_crystal_density_method 'not measured'
_exptl_crystal_description block
_exptl_crystal_F_000 1104
_exptl_crystal_size_max 0.31
_exptl_crystal_size_mid 0.29
_exptl_crystal_size_min 0.23
_refine_diff_density_max 0.719
_refine_diff_density_min -0.719
_refine_diff_density_rms 0.044
_refine_ls_extinction_method none
_refine_ls_goodness_of_fit_ref 1.110
_refine_ls_hydrogen_treatment mixed
_refine_ls_matrix_type full
_refine_ls_number_parameters 373
_refine_ls_number_reflns 5186
_refine_ls_number_restraints 0
_refine_ls_restrained_S_all 1.110
_refine_ls_R_factor_all 0.1007
_refine_ls_R_factor_gt 0.0773
_refine_ls_shift/su_max 0.000
_refine_ls_shift/su_mean 0.000
_refine_ls_structure_factor_coef Fsqd
_refine_ls_weighting_details 'calc w=1/[\s^2^(Fo^2^)+(0.1415P)^2^+0.9087P] where P=(Fo^2^+2Fc^2^)/3'
_refine_ls_weighting_scheme calc
_refine_ls_wR_factor_gt 0.2360
_refine_ls_wR_factor_ref 0.2625
_reflns_number_gt 3760
_reflns_number_total 5186
_reflns_threshold_expression >2sigma(I)
_cod_data_source_file jo6b01395_si_004.cif
_cod_data_source_block shelx
_cod_database_code 4037058

loop_
_symmetry_equiv_pos_as_xyz
'x, y, z'
'-x, y+1/2, -z+1/2'
'-x, -y, -z'
'x, -y-1/2, z-1/2'

loop_
_atom_site_label
_atom_site_type_symbol
_atom_site_fract_x
_atom_site_fract_y
_atom_site_fract_z
_atom_site_U_iso_or_equiv
_atom_site_adp_type
_atom_site_occupancy
_atom_site_symmetry_multiplicity
_atom_site_calc_flag
_atom_site_refinement_flags
C1 C 0.2359(2) 0.62987(19) 0.5528(3) 0.0679(9) Uani 1 1 d .
C2 C 0.4021(3) 0.7526(4) 0.3080(9) 0.1443(19) Uani 1 1 d .
H2A H 0.3694 0.7685 0.2182 0.173 Uiso 1 1 calc R
H2B H 0.4299 0.7058 0.2819 0.173 Uiso 1 1 calc R
C3 C 0.32510(19) 0.5398(2) 0.5484(3) 0.0644(8) Uani 1 1 d .
C4 C 0.3901(2) 0.5045(3) 0.5269(4) 0.0804(11) Uani 1 1 d .
H4 H 0.4152 0.5263 0.4577 0.096 Uiso 1 1 calc R
C5 C 0.41529(19) 0.4370(3) 0.6113(4) 0.0779(11) Uani 1 1 d .
H5 H 0.4610 0.4166 0.6070 0.093 Uiso 1 1 calc R
C6 C 0.37417(16) 0.3968(2) 0.7054(3) 0.0621(8) Uani 1 1 d .
C7 C 0.4020(2) 0.3266(2) 0.7931(4) 0.0771(10) Uani 1 1 d .
H7 H 0.4477 0.3065 0.7881 0.092 Uiso 1 1 calc R
C8 C 0.3633(2) 0.2892(2) 0.8825(4) 0.0745(10) Uani 1 1 d .
H8 H 0.3849 0.2486 0.9486 0.089 Uiso 1 1 calc R
C9 C 0.29018(19) 0.31037(18) 0.8778(3) 0.0617(8) Uani 1 1 d .
C10 C 0.2477(3) 0.2655(2) 0.9652(4) 0.0805(11) Uani 1 1 d .
H10 H 0.2697 0.2252 1.0314 0.097 Uiso 1 1 calc R
C11 C 0.1777(3) 0.2801(2) 0.9538(5) 0.0854(12) Uani 1 1 d .
H11 H 0.1526 0.2552 1.0204 0.102 Uiso 1 1 calc R
C12 C 0.1406(2) 0.33277(19) 0.8421(4) 0.0706(9) Uani 1 1 d .
C13 C 0.0648(3) 0.3365(3) 0.8129(6) 0.0966(15) Uani 1 1 d .
H13 H 0.0392 0.3106 0.8775 0.116 Uiso 1 1 calc R
C14 C 0.0283(2) 0.3769(3) 0.6931(8) 0.1067(17) Uani 1 1 d .
H14 H -0.0218 0.3788 0.6759 0.128 Uiso 1 1 calc R
C15 C 0.0665(2) 0.4158(2) 0.5952(5) 0.0838(12) Uani 1 1 d .
H15 H 0.0415 0.4409 0.5098 0.101 Uiso 1 1 calc R
C16 C 0.14029(16) 0.41707(17) 0.6240(4) 0.0601(7) Uani 1 1 d .
H16 H 0.1647 0.4441 0.5585 0.072 Uiso 1 1 calc R
C17 C 0.18008(16) 0.37831(16) 0.7508(3) 0.0541(7) Uani 1 1 d .
C18 C 0.25806(15) 0.37449(15) 0.7825(3) 0.0487(6) Uani 1 1 d .
C19 C 0.30432(14) 0.42767(17) 0.7137(3) 0.0485(6) Uani 1 1 d .
C20 C 0.28599(15) 0.50834(17) 0.6528(3) 0.0496(6) Uani 1 1 d .
C21 C 0.23312(15) 0.57247(16) 0.6672(3) 0.0533(7) Uani 1 1 d .
C22 C 0.11982(18) 0.5528(2) 0.9670(5) 0.0758(10) Uani 1 1 d .
C23 C 0.0612(2) 0.6021(3) 0.9000(6) 0.0929(14) Uani 1 1 d .
H23 H 0.0185 0.6011 0.9369 0.111 Uiso 1 1 calc R
C24 C 0.0660(2) 0.6502(3) 0.7841(6) 0.0930(14) Uani 1 1 d .
H24 H 0.0287 0.6871 0.7488 0.112 Uiso 1 1 calc R
C25 C 0.12665(19) 0.6467(2) 0.7132(4) 0.0728(10) Uani 1 1 d .
C26 C 0.1297(3) 0.6984(2) 0.5924(5) 0.0920(13) Uani 1 1 d .
H26 H 0.0928 0.7368 0.5635 0.110 Uiso 1 1 calc R
C27 C 0.1839(3) 0.6948(2) 0.5160(5) 0.0898(13) Uani 1 1 d .
H27 H 0.1873 0.7332 0.4419 0.108 Uiso 1 1 calc R
C28 C 0.18333(15) 0.58785(16) 0.7655(3) 0.0552(7) Uani 1 1 d .
C29 C 0.18401(16) 0.55064(17) 0.9077(3) 0.0553(7) Uani 1 1 d .
C30 C 0.24727(17) 0.51516(17) 1.0005(3) 0.0541(7) Uani 1 1 d .
C31 C 0.31814(16) 0.53114(19) 0.9824(3) 0.0555(7) Uani 1 1 d .
H31 H 0.3261 0.5682 0.9093 0.067 Uiso 1 1 calc R
C32 C 0.3762(2) 0.4933(2) 1.0699(3) 0.0726(9) Uani 1 1 d .
H32 H 0.4227 0.5051 1.0557 0.087 Uiso 1 1 calc R
C33 C 0.3658(3) 0.4376(3) 1.1797(4) 0.0895(13) Uani 1 1 d .
H33 H 0.4049 0.4088 1.2335 0.107 Uiso 1 1 calc R
C34 C 0.2987(3) 0.4252(2) 1.2084(4) 0.0884(12) Uani 1 1 d .
H34 H 0.2924 0.3895 1.2845 0.106 Uiso 1 1 calc R
C35 C 0.2388(2) 0.4654(2) 1.1250(4) 0.0727(10) Uani 1 1 d .
C36 C 0.1702(3) 0.4604(3) 1.1673(5) 0.0922(13) Uani 1 1 d .
C37 C 0.1153(3) 0.5053(3) 1.0964(6) 0.0924(14) Uani 1 1 d .
C38 C 0.3094(4) 0.6514(3) 0.3527(5) 0.122(2) Uani 1 1 d .
H38A H 0.2654 0.6728 0.2928 0.146 Uiso 1 1 calc R
H38B H 0.3295 0.6103 0.2944 0.146 Uiso 1 1 calc R
C39 C 0.3639(6) 0.7242(4) 0.3919(9) 0.226(6) Uani 1 1 d .
H39A H 0.3365 0.7710 0.4191 0.271 Uiso 1 1 calc R
H39B H 0.3966 0.7073 0.4812 0.271 Uiso 1 1 calc R
C41 C 0.4536(3) 0.8225(4) 0.3428(9) 0.1443(19) Uani 1 1 d .
H41A H 0.4616 0.8477 0.2526 0.217 Uiso 1 1 calc R
H41B H 0.4985 0.8019 0.3975 0.217 Uiso 1 1 calc R
H41C H 0.4342 0.8634 0.4008 0.217 Uiso 1 1 calc R
N2 N 0.29202(19) 0.61077(18) 0.4844(3) 0.0768(9) Uani 1 1 d .
H36 H 0.160(2) 0.421(3) 1.254(5) 0.096(12) Uiso 1 1 d .
H37 H 0.073(2) 0.510(2) 1.128(4) 0.078(11) Uiso 1 1 d .

loop_
_atom_site_aniso_label
_atom_site_aniso_U_11
_atom_site_aniso_U_22
_atom_site_aniso_U_33
_atom_site_aniso_U_23
_atom_site_aniso_U_13
_atom_site_aniso_U_12
C1 0.097(2) 0.0489(16) 0.0531(16) 0.0040(13) 0.0016(16) -0.0105(16)
C2 0.085(2) 0.140(4) 0.211(5) -0.058(4) 0.034(3) -0.013(2)
C3 0.084(2) 0.0617(18) 0.0495(15) -0.0071(13) 0.0177(15) -0.0161(15)
C4 0.093(3) 0.089(3) 0.068(2) -0.021(2) 0.0381(19) -0.029(2)
C5 0.0601(18) 0.096(3) 0.084(2) -0.034(2) 0.0279(17) -0.0090(18)
C6 0.0576(16) 0.0672(18) 0.0603(16) -0.0210(15) 0.0074(13) 0.0043(14)
C7 0.068(2) 0.074(2) 0.083(2) -0.0187(19) 0.0005(18) 0.0253(17)
C8 0.093(2) 0.0567(18) 0.0650(19) -0.0038(15) -0.0073(18) 0.0234(17)
C9 0.091(2) 0.0429(14) 0.0487(15) -0.0028(12) 0.0056(14) 0.0071(14)
C10 0.137(4) 0.0438(17) 0.0625(19) 0.0113(14) 0.022(2) 0.0026(19)
C11 0.136(4) 0.0509(18) 0.079(2) -0.0003(17) 0.044(2) -0.020(2)
C12 0.090(2) 0.0442(15) 0.085(2) -0.0186(16) 0.0351(18) -0.0196(15)
C13 0.085(3) 0.083(3) 0.134(4) -0.039(3) 0.052(3) -0.036(2)
C14 0.064(2) 0.098(3) 0.162(5) -0.054(3) 0.029(3) -0.020(2)
C15 0.065(2) 0.064(2) 0.113(3) -0.027(2) -0.005(2) 0.0036(16)
C16 0.0621(17) 0.0399(14) 0.0753(19) -0.0133(13) 0.0052(14) 0.0015(12)
C17 0.0656(17) 0.0346(12) 0.0638(16) -0.0119(12) 0.0161(13) -0.0040(11)
C18 0.0670(16) 0.0359(12) 0.0432(12) -0.0035(10) 0.0101(11) 0.0051(11)
C19 0.0551(14) 0.0487(14) 0.0414(12) -0.0078(11) 0.0082(11) 0.0026(11)
C20 0.0578(15) 0.0477(14) 0.0415(12) -0.0046(11) 0.0052(11) -0.0065(11)
C21 0.0648(16) 0.0403(13) 0.0503(14) -0.0007(11) -0.0007(12) -0.0027(12)
C22 0.0657(19) 0.0651(19) 0.102(3) -0.0364(19) 0.0289(18) -0.0094(16)
C23 0.065(2) 0.082(3) 0.136(4) -0.039(3) 0.029(2) -0.0010(19)
C24 0.059(2) 0.070(2) 0.143(4) -0.043(3) -0.001(2) 0.0162(17)
C25 0.077(2) 0.0433(15) 0.089(2) -0.0140(16) -0.0087(18) 0.0085(14)
C26 0.101(3) 0.055(2) 0.105(3) -0.002(2) -0.019(3) 0.018(2)
C27 0.128(3) 0.0471(18) 0.080(2) 0.0177(17) -0.020(2) -0.001(2)
C28 0.0583(15) 0.0372(13) 0.0666(17) -0.0107(12) 0.0024(13) 0.0006(11)
C29 0.0596(16) 0.0410(13) 0.0670(17) -0.0165(13) 0.0165(13) -0.0044(11)
C30 0.0736(18) 0.0412(13) 0.0499(14) -0.0105(11) 0.0178(13) -0.0032(12)
C31 0.0652(17) 0.0564(16) 0.0443(13) -0.0072(12) 0.0084(12) 0.0026(13)
C32 0.078(2) 0.083(2) 0.0530(16) -0.0126(16) 0.0015(15) 0.0152(17)
C33 0.126(4) 0.081(3) 0.0518(18) -0.0048(17) -0.007(2) 0.029(2)
C34 0.149(4) 0.064(2) 0.0497(18) 0.0047(16) 0.014(2) 0.004(2)
C35 0.113(3) 0.0570(18) 0.0526(16) -0.0104(14) 0.0266(18) -0.0109(18)
C36 0.128(4) 0.084(3) 0.076(2) -0.014(2) 0.050(3) -0.030(3)
C37 0.100(3) 0.094(3) 0.100(3) -0.036(3) 0.060(3) -0.035(3)
C38 0.230(6) 0.076(3) 0.073(2) 0.009(2) 0.062(3) -0.028(3)
C39 0.449(15) 0.084(4) 0.209(8) -0.052(4) 0.232(10) -0.108(6)
C41 0.085(2) 0.140(4) 0.211(5) -0.058(4) 0.034(3) -0.013(2)
N2 0.117(2) 0.0591(16) 0.0533(14) 0.0069(12) 0.0146(15) -0.0207(16)

loop_
_atom_type_symbol
_atom_type_description
_atom_type_scat_dispersion_real
_atom_type_scat_dispersion_imag
_atom_type_scat_source
C C 0.0181 0.0091 'International Tables Vol C Tables 4.2.6.8 and 6.1.1.4'
H H 0.0000 0.0000 'International Tables Vol C Tables 4.2.6.8 and 6.1.1.4'
N N 0.0311 0.0180 'International Tables Vol C Tables 4.2.6.8 and 6.1.1.4'

loop_
_geom_angle_atom_site_label_1
_geom_angle_atom_site_label_2
_geom_angle_atom_site_label_3
_geom_angle
N2 C1 C21 109.9(3)
N2 C1 C27 127.8(3)
C21 C1 C27 122.3(4)
C39 C2 C41 125.3(7)
C39 C2 H2A 106.0
C41 C2 H2A 106.0
C39 C2 H2B 106.0
C41 C2 H2B 106.0
H2A C2 H2B 106.3
N2 C3 C4 127.8(3)
N2 C3 C20 109.5(3)
C4 C3 C20 122.5(3)
C5 C4 C3 117.5(3)
C5 C4 H4 121.2
C3 C4 H4 121.2
C4 C5 C6 122.3(3)
C4 C5 H5 118.9
C6 C5 H5 118.9
C5 C6 C19 119.5(3)
C5 C6 C7 121.2(3)
C19 C6 C7 119.3(3)
C8 C7 C6 121.1(3)
C8 C7 H7 119.5
C6 C7 H7 119.5
C7 C8 C9 120.9(3)
C7 C8 H8 119.5
C9 C8 H8 119.5
C18 C9 C8 119.8(3)
C18 C9 C10 119.7(3)
C8 C9 C10 120.5(3)
C11 C10 C9 121.4(3)
C11 C10 H10 119.3
C9 C10 H10 119.3
C10 C11 C12 121.0(3)
C10 C11 H11 119.5
C12 C11 H11 119.5
C13 C12 C11 120.9(4)
C13 C12 C17 119.4(4)
C11 C12 C17 119.5(3)
C14 C13 C12 121.4(4)
C14 C13 H13 119.3
C12 C13 H13 119.3
C13 C14 C15 119.6(4)
C13 C14 H14 120.2
C15 C14 H14 120.2
C16 C15 C14 120.6(4)
C16 C15 H15 119.7
C14 C15 H15 119.7
C15 C16 C17 121.3(3)
C15 C16 H16 119.4
C17 C16 H16 119.4
C16 C17 C12 117.3(3)
C16 C17 C18 123.4(3)
C12 C17 C18 118.9(3)
C9 C18 C19 118.4(3)
C9 C18 C17 117.3(3)
C19 C18 C17 124.1(2)
C6 C19 C20 116.9(3)
C6 C19 C18 117.4(3)
C20 C19 C18 125.7(2)
C3 C20 C19 118.2(3)
C3 C20 C21 105.3(3)
C19 C20 C21 136.4(3)
C1 C21 C28 118.6(3)
C1 C21 C20 105.8(3)
C28 C21 C20 135.7(3)
C23 C22 C29 120.3(4)
C23 C22 C37 120.1(4)
C29 C22 C37 119.7(4)
C24 C23 C22 120.7(4)
C24 C23 H23 119.6
C22 C23 H23 119.6
C23 C24 C25 121.8(4)
C23 C24 H24 119.1
C25 C24 H24 119.1
C26 C25 C24 120.0(4)
C26 C25 C28 121.1(4)
C24 C25 C28 118.9(4)
C27 C26 C25 122.6(4)
C27 C26 H26 118.7
C25 C26 H26 118.7
C26 C27 C1 117.6(4)
C26 C27 H27 121.2
C1 C27 H27 121.2
C29 C28 C25 117.2(3)
C29 C28 C21 127.2(3)
C25 C28 C21 115.6(3)
C22 C29 C28 118.5(3)
C22 C29 C30 116.8(3)
C28 C29 C30 124.6(3)
C31 C30 C35 116.7(3)
C31 C30 C29 123.9(3)
C35 C30 C29 119.3(3)
C32 C31 C30 121.6(3)
C32 C31 H31 119.2
C30 C31 H31 119.2
C31 C32 C33 120.3(4)
C31 C32 H32 119.8
C33 C32 H32 119.8
C34 C33 C32 119.9(4)
C34 C33 H33 120.0
C32 C33 H33 120.0
C33 C34 C35 121.0(3)
C33 C34 H34 119.5
C35 C34 H34 119.5
C34 C35 C36 120.5(4)
C34 C35 C30 119.7(4)
C36 C35 C30 119.7(4)
C37 C36 C35 120.1(4)
C37 C36 H36 118(2)
C35 C36 H36 122(2)
C36 C37 C22 122.4(4)
C36 C37 H37 123(2)
C22 C37 H37 114(3)
N2 C38 C39 112.4(4)
N2 C38 H38A 109.1
C39 C38 H38A 109.1
N2 C38 H38B 109.1
C39 C38 H38B 109.1
H38A C38 H38B 107.9
C2 C39 C38 124.6(6)
C2 C39 H39A 106.2
C38 C39 H39A 106.2
C2 C39 H39B 106.2
C38 C39 H39B 106.2
H39A C39 H39B 106.4
C2 C41 H41A 109.5
C2 C41 H41B 109.5
H41A C41 H41B 109.5
C2 C41 H41C 109.5
H41A C41 H41C 109.5
H41B C41 H41C 109.5
C1 N2 C3 108.4(3)
C1 N2 C38 126.5(4)
C3 N2 C38 124.6(4)

loop_
_geom_bond_atom_site_label_1
_geom_bond_atom_site_label_2
_geom_bond_distance
C1 N2 1.364(5)
C1 C21 1.406(4)
C1 C27 1.425(5)
C2 C39 1.238(8)
C2 C41 1.477(8)
C2 H2A 0.9700
C2 H2B 0.9700
C3 N2 1.375(5)
C3 C4 1.397(5)
C3 C20 1.409(4)
C4 C5 1.364(6)
C4 H4 0.9300
C5 C6 1.420(5)
C5 H5 0.9300
C6 C19 1.423(4)
C6 C7 1.426(5)
C7 C8 1.339(6)
C7 H7 0.9300
C8 C9 1.414(5)
C8 H8 0.9300
C9 C18 1.412(4)
C9 C10 1.430(5)
C10 C11 1.327(6)
C10 H10 0.9300
C11 C12 1.412(6)
C11 H11 0.9300
C12 C13 1.405(6)
C12 C17 1.424(4)
C13 C14 1.351(7)
C13 H13 0.9300
C14 C15 1.400(7)
C14 H14 0.9300
C15 C16 1.368(4)
C15 H15 0.9300
C16 C17 1.409(4)
C16 H16 0.9300
C17 C18 1.447(4)
C18 C19 1.447(4)
C19 C20 1.424(4)
C20 C21 1.454(4)
C21 C28 1.442(4)
C22 C23 1.404(6)
C22 C29 1.418(4)
C22 C37 1.430(7)
C23 C24 1.333(7)
C23 H23 0.9300
C24 C25 1.419(6)
C24 H24 0.9300
C25 C26 1.396(6)
C25 C28 1.439(4)
C26 C27 1.345(6)
C26 H26 0.9300
C27 H27 0.9300
C28 C29 1.437(4)
C29 C30 1.448(4)
C30 C31 1.401(4)
C30 C35 1.429(4)
C31 C32 1.374(4)
C31 H31 0.9300
C32 C33 1.389(6)
C32 H32 0.9300
C33 C34 1.355(6)
C33 H33 0.9300
C34 C35 1.399(6)
C34 H34 0.9300
C35 C36 1.421(6)
C36 C37 1.328(7)
C36 H36 1.06(4)
C37 H37 0.90(4)
C38 N2 1.466(4)
C38 C39 1.552(9)
C38 H38A 0.9700
C38 H38B 0.9700
C39 H39A 0.9700
C39 H39B 0.9700
C41 H41A 0.9600
C41 H41B 0.9600
C41 H41C 0.9600

loop_
_geom_torsion_atom_site_label_1
_geom_torsion_atom_site_label_2
_geom_torsion_atom_site_label_3
_geom_torsion_atom_site_label_4
_geom_torsion
N2 C3 C4 C5 175.1(3)
C20 C3 C4 C5 0.2(5)
C3 C4 C5 C6 7.4(5)
C4 C5 C6 C19 -0.4(5)
C4 C5 C6 C7 -179.6(3)
C5 C6 C7 C8 179.5(3)
C19 C6 C7 C8 0.3(5)
C6 C7 C8 C9 8.8(5)
C7 C8 C9 C18 -2.9(5)
C7 C8 C9 C10 175.0(3)
C18 C9 C10 C11 3.2(5)
C8 C9 C10 C11 -174.7(3)
C9 C10 C11 C12 8.1(6)
C10 C11 C12 C13 168.4(4)
C10 C11 C12 C17 -7.1(5)
C11 C12 C13 C14 -170.2(4)
C17 C12 C13 C14 5.4(6)
C12 C13 C14 C15 0.2(6)
C13 C14 C15 C16 -3.6(6)
C14 C15 C16 C17 1.2(5)
C15 C16 C17 C12 4.3(4)
C15 C16 C17 C18 176.9(3)
C13 C12 C17 C16 -7.5(4)
C11 C12 C17 C16 168.1(3)
C13 C12 C17 C18 179.6(3)
C11 C12 C17 C18 -4.8(4)
C8 C9 C18 C19 -11.9(4)
C10 C9 C18 C19 170.2(3)
C8 C9 C18 C17 163.2(3)
C10 C9 C18 C17 -14.7(4)
C16 C17 C18 C9 -157.1(3)
C12 C17 C18 C9 15.3(4)
C16 C17 C18 C19 17.7(4)
C12 C17 C18 C19 -169.8(2)
C5 C6 C19 C20 -13.8(4)
C7 C6 C19 C20 165.5(3)
C5 C6 C19 C18 166.0(3)
C7 C6 C19 C18 -14.8(4)
C9 C18 C19 C6 20.4(4)
C17 C18 C19 C6 -154.4(3)
C9 C18 C19 C20 -159.9(2)
C17 C18 C19 C20 25.3(4)
N2 C3 C20 C19 169.7(2)
C4 C3 C20 C19 -14.5(4)
N2 C3 C20 C21 -9.3(3)
C4 C3 C20 C21 166.4(3)
C6 C19 C20 C3 20.8(4)
C18 C19 C20 C3 -159.0(3)
C6 C19 C20 C21 -160.6(3)
C18 C19 C20 C21 19.7(5)
N2 C1 C21 C28 172.2(3)
C27 C1 C21 C28 -10.3(4)
N2 C1 C21 C20 -7.7(3)
C27 C1 C21 C20 169.9(3)
C3 C20 C21 C1 10.2(3)
C19 C20 C21 C1 -168.6(3)
C3 C20 C21 C28 -169.7(3)
C19 C20 C21 C28 11.5(6)
C29 C22 C23 C24 -3.0(6)
C37 C22 C23 C24 176.3(4)
C22 C23 C24 C25 7.4(6)
C23 C24 C25 C26 -179.8(4)
C23 C24 C25 C28 1.8(5)
C24 C25 C26 C27 -176.4(4)
C28 C25 C26 C27 1.9(6)
C25 C26 C27 C1 6.2(6)
N2 C1 C27 C26 175.2(4)
C21 C1 C27 C26 -1.9(5)
C26 C25 C28 C29 166.8(3)
C24 C25 C28 C29 -14.9(4)
C26 C25 C28 C21 -13.6(4)
C24 C25 C28 C21 164.7(3)
C1 C21 C28 C29 -163.2(3)
C20 C21 C28 C29 16.7(5)
C1 C21 C28 C25 17.3(4)
C20 C21 C28 C25 -162.9(3)
C23 C22 C29 C28 -10.4(4)
C37 C22 C29 C28 170.2(3)
C23 C22 C29 C30 165.8(3)
C37 C22 C29 C30 -13.5(4)
C25 C28 C29 C22 18.9(4)
C21 C28 C29 C22 -160.6(3)
C25 C28 C29 C30 -157.0(3)
C21 C28 C29 C30 23.5(4)
C22 C29 C30 C31 -159.0(3)
C28 C29 C30 C31 17.0(4)
C22 C29 C30 C35 16.4(4)
C28 C29 C30 C35 -167.6(3)
C35 C30 C31 C32 7.1(4)
C29 C30 C31 C32 -177.4(3)
C30 C31 C32 C33 0.1(5)
C31 C32 C33 C34 -5.1(5)
C32 C33 C34 C35 2.5(6)
C33 C34 C35 C36 -172.1(4)
C33 C34 C35 C30 5.0(5)
C31 C30 C35 C34 -9.5(4)
C29 C30 C35 C34 174.8(3)
C31 C30 C35 C36 167.6(3)
C29 C30 C35 C36 -8.1(4)
C34 C35 C36 C37 173.3(4)
C30 C35 C36 C37 -3.8(5)
C35 C36 C37 C22 6.9(6)
C23 C22 C37 C36 -177.3(4)
C29 C22 C37 C36 2.0(6)
C41 C2 C39 C38 179.2(7)
N2 C38 C39 C2 158.8(10)
C21 C1 N2 C3 2.0(4)
C27 C1 N2 C3 -175.4(3)
C21 C1 N2 C38 174.7(3)
C27 C1 N2 C38 -2.7(6)
C4 C3 N2 C1 -170.7(3)
C20 C3 N2 C1 4.8(3)
C4 C3 N2 C38 16.5(6)
C20 C3 N2 C38 -168.1(4)
C39 C38 N2 C1 92.7(7)
C39 C38 N2 C3 -95.7(6)
